data_4114007
loop_
_publ_author_name
'Takumi Konno'
'Kazuyuki Haneishi'
'Masakazu Hirotsu'
'Tadashi Yamaguchi'
'Tasuku Ito'
'Takashi Yoshimura'

_publ_contact_author
;
     Takumi Konno
Department of Chemistry, Graduate School Of Science, Osaka University,
Toyonaka, Osaka, 560-0043, Japan
;
_publ_contact_author_email ' konno@ch.wani.osaka-u.ac.jp '
_publ_contact_author_fax ' +81-6-6850-5765 '
_publ_contact_author_phone ' +81-6-6850-5765 '
_publ_section_title
;
 The First Triple Thiol-thiolate Hydrogen Bond versus Triple Diselenide
 Bond That Bridges Two Metal Centers
;
_journal_name_full 'Journal of the American Chemical Society'
_journal_page_first 9244
_journal_page_last 9245
_journal_paper_doi 10.1021/ja0302331
_journal_volume 125
_journal_year 2003
_chemical_formula_moiety 'C12 H39 B3 F12 N6 S6 Rh2 '
_chemical_formula_sum 'C12 H39 B3 F12 N6 Rh2 S6'
_chemical_formula_weight 926.06
_space_group_IT_number 19
_symmetry_cell_setting orthorhombic
_symmetry_Int_Tables_number 19
_symmetry_space_group_name_Hall 'P 2ac 2ab'
_symmetry_space_group_name_H-M 'P 21 21 21'
_cell_angle_alpha 90
_cell_angle_beta 90
_cell_angle_gamma 90
_cell_formula_units_Z 4
_cell_length_a 13.517(2)
_cell_length_b 13.974(2)
_cell_length_c 16.765(2)
_cell_measurement_reflns_used 1016
_cell_measurement_temperature 203(2)
_cell_measurement_theta_max 27.585
_cell_measurement_theta_min 2.430
_cell_volume 3166.7(8)
_computing_cell_refinement 'Bruker SMART'
_computing_data_collection 'Bruker SMART'
_computing_data_reduction 'Bruker SHELXTL'
_computing_publication_material teXsan
_computing_structure_refinement SHELXL93
_computing_structure_solution 'DIRDIF92 (PATTY)'
_diffrn_ambient_temperature 203(2)
_diffrn_measurement_device 'CCD area detector'
_diffrn_measurement_method 'omega scans'
_diffrn_radiation_monochromator graphite
_diffrn_radiation_source ' sealed tube'
_diffrn_radiation_type 'Mo K?a'
_diffrn_radiation_wavelength 0.7107
_diffrn_reflns_av_R_equivalents 0.026
_diffrn_reflns_av_sigmaI/netI 0.032
_diffrn_reflns_limit_h_max 17
_diffrn_reflns_limit_h_min 12
_diffrn_reflns_limit_k_max 18
_diffrn_reflns_limit_k_min -13
_diffrn_reflns_limit_l_max 18
_diffrn_reflns_limit_l_min -21
_diffrn_reflns_number 24142
_diffrn_reflns_reduction_process 'Lp corrections applied'
_diffrn_reflns_theta_max 27.60
_diffrn_standards_decay_% 0.2
_diffrn_standards_interval_count 0
_diffrn_standards_number 0
_exptl_absorpt_coefficient_mu 1.525
_exptl_absorpt_correction_T_max 0.8623
_exptl_absorpt_correction_T_min 0.7215
_exptl_absorpt_correction_type integration
_exptl_crystal_colour orange-yellow
_exptl_crystal_density_diffrn 1.942
_exptl_crystal_description plate
_exptl_crystal_F_000 1848.00
_exptl_crystal_size_max 0.30
_exptl_crystal_size_mid 0.20
_exptl_crystal_size_min 0.10
_refine_diff_density_max 0.79
_refine_diff_density_min -0.50
_refine_diff_density_rms 0.09
_refine_ls_abs_structure_Flack 0.00(2)
_refine_ls_extinction_coef 0.0000
_refine_ls_extinction_expression Fc^*^=kFc[1+0.001xFc^2^?l^3^/sin(2?q)]^-1/4^
_refine_ls_extinction_method SHELXL
_refine_ls_goodness_of_fit_all 0.563
_refine_ls_hydrogen_treatment refall
_refine_ls_matrix_type full
_refine_ls_number_parameters 526
_refine_ls_number_reflns 0
_refine_ls_number_restraints 0
_refine_ls_restrained_S_all 0.563
_refine_ls_R_factor_all 0.0254
_refine_ls_R_factor_obs 0.0243
_refine_ls_shift/esd_max -0.0360
_refine_ls_shift/esd_mean 0.0010
_refine_ls_structure_factor_coef Fsqd
_refine_ls_weighting_details 'w = 1/[?s^2^(Fo^2^) + (0.1000P)^2^+0.0000P] where P=(Fo^2^+2Fc^2^)/3'
_refine_ls_weighting_scheme calc
_refine_ls_wR_factor_all 0.0688
_reflns_number_observed 7047
_reflns_number_total 7318
_reflns_observed_criterion >2.0sigma(I)
_cod_data_source_file ja0302331_2.cif
_cod_data_source_block DD-[1](BF4)3
_cod_depositor_comments
;
The following automatic conversions were performed:

'_refine_ls_weighting_scheme' value 'calc w = 1/[?s^2^(Fo^2^) +
(0.1000P)^2^+0.0000P] where P=(Fo^2^+2Fc^2^)/3' was changed to
'calc'. New tag '_refine_ls_weighting_details' was created. The value
of the new tag was set to 'w = 1/[?s^2^(Fo^2^) +
(0.1000P)^2^+0.0000P] where P=(Fo^2^+2Fc^2^)/3'.

Automatic conversion script
Id: cif_fix_values 3143 2015-03-26 13:38:13Z robertas 
;
_cod_original_cell_volume 3166.6(7)
_cod_original_sg_symbol_H-M 'P 21 21 21 '
_cod_original_formula_sum 'C12 H39 B3 F12 N6 S6 Rh2 '
_cod_database_code 4114007

loop_
_symmetry_equiv_pos_as_xyz
x,y,z
1/2-x,-y,1/2+z
1/2+x,1/2-y,-z
-x,1/2+y,1/2-z

loop_
_atom_site_aniso_label
_atom_site_aniso_U_11
_atom_site_aniso_U_22
_atom_site_aniso_U_33
_atom_site_aniso_U_12
_atom_site_aniso_U_13
_atom_site_aniso_U_23
Rh1 0.0202(1) 0.0197(1) 0.0174(1) -0.00026(8) 0.00031(8) -0.00066(7)
Rh2 0.0188(1) 0.0175(1) 0.0164(1) 0.00164(8) -0.00053(7) 0.00031(7)
S1 0.0255(3) 0.0247(3) 0.0216(3) 0.0023(3) -0.0008(3) 0.0006(3)
S2 0.0322(4) 0.0297(4) 0.0188(3) 0.0036(3) 0.0020(3) -0.0013(3)
S3 0.0251(3) 0.0219(3) 0.0279(4) -0.0024(3) -0.0033(3) 0.0021(3)
S4 0.0229(3) 0.0247(3) 0.0221(3) 0.0019(3) 0.0019(3) -0.0025(3)
S5 0.0226(3) 0.0263(4) 0.0292(4) -0.0025(3) 0.0004(3) -0.0002(3)
S6 0.0279(4) 0.0249(4) 0.0231(3) 0.0038(3) -0.0022(3) 0.0046(3)
F1 0.074(2) 0.056(2) 0.116(3) -0.004(1) 0.043(2) -0.008(2)
F2 0.073(2) 0.045(1) 0.108(3) 0.004(1) 0.037(2) 0.009(2)
F3 0.079(2) 0.045(1) 0.080(2) 0.009(1) -0.031(2) -0.004(1)
F4 0.126(3) 0.049(2) 0.110(3) 0.015(2) -0.071(3) -0.015(2)
F5 0.118(2) 0.041(1) 0.027(1) -0.010(1) -0.015(1) 0.0012(10)
F6 0.056(1) 0.036(1) 0.034(1) -0.008(1) -0.009(1) 0.0066(9)
F7 0.160(3) 0.037(1) 0.031(1) -0.032(2) -0.013(2) 0.001(1)
F8 0.058(2) 0.106(3) 0.210(6) 0.026(2) 0.046(3) 0.076(3)
F9 0.153(3) 0.037(1) 0.063(2) 0.000(2) 0.011(2) -0.017(1)
F10 0.078(2) 0.102(3) 0.256(7) -0.031(2) -0.097(4) 0.048(4)
F11 0.158(4) 0.088(2) 0.054(2) 0.025(2) 0.055(2) 0.029(2)
F12 0.064(1) 0.033(1) 0.057(1) -0.002(1) -0.008(1) 0.011(1)
N1 0.033(1) 0.028(1) 0.024(1) 0.002(1) 0.005(1) 0.000(1)
N2 0.029(1) 0.030(1) 0.027(1) -0.006(1) 0.000(1) -0.002(1)
N3 0.034(1) 0.019(1) 0.032(2) -0.003(1) -0.003(1) 0.001(1)
N4 0.027(1) 0.023(1) 0.023(1) 0.004(1) -0.003(1) 0.002(1)
N5 0.034(1) 0.029(1) 0.024(1) 0.007(1) -0.001(1) -0.002(1)
N6 0.027(1) 0.023(1) 0.023(1) -0.003(1) -0.002(1) 0.000(1)
C1 0.044(2) 0.047(2) 0.021(2) 0.009(2) 0.003(2) 0.007(1)
C2 0.046(2) 0.044(2) 0.019(1) 0.006(2) 0.000(1) -0.004(1)
C3 0.032(2) 0.034(2) 0.035(2) -0.001(1) 0.006(1) 0.000(1)
C4 0.024(1) 0.039(2) 0.040(2) -0.003(1) 0.003(1) 0.000(2)
C5 0.033(2) 0.036(2) 0.030(2) -0.005(1) -0.008(1) 0.007(1)
C6 0.031(2) 0.037(2) 0.043(2) 0.003(1) -0.005(2) 0.016(2)
C7 0.039(2) 0.034(2) 0.020(1) 0.008(1) 0.004(1) 0.003(1)
C8 0.037(2) 0.031(2) 0.020(1) 0.007(1) -0.006(1) -0.001(1)
C9 0.030(2) 0.049(2) 0.027(2) -0.003(2) 0.006(1) 0.007(2)
C10 0.029(2) 0.052(2) 0.028(2) 0.010(1) 0.009(1) -0.001(2)
C11 0.029(1) 0.037(2) 0.032(2) -0.001(1) -0.013(1) -0.001(1)
C12 0.024(1) 0.033(2) 0.032(2) -0.004(1) -0.002(1) 0.000(1)
B1 0.040(2) 0.030(2) 0.056(3) -0.001(2) -0.004(2) -0.004(2)
B2 0.049(2) 0.031(2) 0.032(2) -0.005(2) 0.007(2) 0.003(2)
B3 0.040(2) 0.029(2) 0.032(2) 0.000(2) -0.004(2) 0.001(1)

loop_
_atom_site_label
_atom_site_fract_x
_atom_site_fract_y
_atom_site_fract_z
_atom_site_U_iso_or_equiv
_atom_site_thermal_displace_type
_atom_site_calc_flag
_atom_site_occupancy
Rh1 0.26018(2) -0.05999(1) 0.50883(1) 0.01910(6) Uani d 1.00
Rh2 0.22126(1) 0.32877(1) 0.57306(1) 0.01757(6) Uani d 1.00
S1 0.18936(5) 0.05394(5) 0.42522(4) 0.0239(1) Uani d 1.00
S2 0.18054(6) -0.00628(6) 0.62197(4) 0.0269(1) Uani d 1.00
S3 0.39681(6) 0.03609(5) 0.53918(5) 0.0250(1) Uani d 1.00
S4 0.30590(5) 0.26216(5) 0.46573(4) 0.0232(1) Uani d 1.00
S5 0.09062(5) 0.21977(5) 0.56788(5) 0.0260(1) Uani d 1.00
S6 0.30654(6) 0.23868(5) 0.66656(5) 0.0253(1) Uani d 1.00
F1 0.4541(3) 0.3108(2) 0.0899(2) 0.082(1) Uani d 1.00
F2 0.3428(3) 0.2802(2) 0.1842(2) 0.0757(9) Uani d 1.00
F3 0.3283(3) 0.4132(2) 0.1076(2) 0.0678(8) Uani d 1.00
F4 0.4488(3) 0.4056(2) 0.1981(3) 0.095(1) Uani d 1.00
F5 0.0826(3) 0.3690(2) 0.1180(1) 0.0618(8) Uani d 1.00
F6 0.1019(2) 0.2909(2) 0.2351(1) 0.0417(5) Uani d 1.00
F7 0.1122(3) 0.4519(2) 0.2284(2) 0.076(1) Uani d 1.00
F8 -0.0342(3) 0.3758(3) 0.2116(3) 0.125(2) Uani d 1.00
F9 0.2783(3) -0.3038(2) 0.4508(2) 0.084(1) Uani d 1.00
F10 0.1822(3) -0.3979(3) 0.3778(4) 0.145(2) Uani d 1.00
F11 0.3286(4) -0.3444(3) 0.3339(2) 0.100(1) Uani d 1.00
F12 0.3184(2) -0.4559(2) 0.4309(2) 0.0515(6) Uani d 1.00
N1 0.3322(2) -0.1089(2) 0.4066(2) 0.0284(6) Uani d 1.00
N2 0.1299(2) -0.1438(2) 0.4893(2) 0.0286(6) Uani d 1.00
N3 0.3311(2) -0.1674(2) 0.5784(2) 0.0280(6) Uani d 1.00
N4 0.1472(2) 0.4102(2) 0.4873(2) 0.0242(5) Uani d 1.00
N5 0.1418(2) 0.3936(2) 0.6663(2) 0.0287(6) Uani d 1.00
N6 0.3381(2) 0.4291(2) 0.5847(2) 0.0245(5) Uani d 1.00
C1 0.2661(3) 0.0315(3) 0.3380(2) 0.0370(8) Uani d 1.00
C2 0.2877(3) -0.0733(3) 0.3310(2) 0.0365(7) Uani d 1.00
C3 0.0659(3) -0.0749(3) 0.6148(2) 0.0336(7) Uani d 1.00
C4 0.0425(3) -0.0993(3) 0.5301(2) 0.0344(7) Uani d 1.00
C5 0.4461(3) -0.0418(3) 0.6174(2) 0.0330(7) Uani d 1.00
C6 0.4375(3) -0.1444(3) 0.5928(3) 0.0369(8) Uani d 1.00
C7 0.2487(3) 0.3305(3) 0.3847(2) 0.0306(6) Uani d 1.00
C8 0.1461(3) 0.3622(3) 0.4078(2) 0.0293(7) Uani d 1.00
C9 0.0340(3) 0.2537(3) 0.6626(2) 0.0350(8) Uani d 1.00
C10 0.0369(3) 0.3607(3) 0.6708(2) 0.0362(8) Uani d 1.00
C11 0.4079(3) 0.3229(3) 0.6867(2) 0.0326(7) Uani d 1.00
C12 0.4303(3) 0.3825(3) 0.6135(2) 0.0298(7) Uani d 1.00
B1 0.3933(3) 0.3518(3) 0.1458(3) 0.042(1) Uani d 1.00
B2 0.0649(4) 0.3724(3) 0.1995(3) 0.0376(9) Uani d 1.00
B3 0.2744(3) -0.3755(3) 0.3966(2) 0.0338(8) Uani d 1.00
H1 0.160(5) 0.084(4) 0.605(4) 0.0849(3) Uiso calc 1.00
H2 0.247(3) 0.188(3) 0.454(2) 0.0414(1) Uiso calc 1.00
H3 0.355(4) 0.185(4) 0.630(3) 0.0670(2) Uiso calc 1.00
H4 0.396(3) -0.086(3) 0.406(2) 0.0223(1) Uiso calc 1.00
H5 0.334(3) -0.171(3) 0.398(2) 0.0349(1) Uiso calc 1.00
H6 0.144(4) -0.195(3) 0.510(3) 0.0566(2) Uiso calc 1.00
H7 0.109(3) -0.140(4) 0.436(3) 0.0548(2) Uiso calc 1.00
H8 0.321(2) -0.205(2) 0.561(2) 0.00032(10) Uiso calc 1.00
H9 0.296(2) -0.177(2) 0.631(2) 0.01063(9) Uiso calc 1.00
H10 0.075(2) 0.422(2) 0.503(2) 0.01313(9) Uiso calc 1.00
H11 0.179(3) 0.463(3) 0.486(2) 0.0210(1) Uiso calc 1.00
H12 0.162(3) 0.384(3) 0.704(3) 0.0319(2) Uiso calc 1.00
H13 0.141(4) 0.461(4) 0.655(3) 0.0493(2) Uiso calc 1.00
H14 0.355(2) 0.461(2) 0.537(2) 0.01015(9) Uiso calc 1.00
H15 0.325(3) 0.473(3) 0.610(3) 0.0355(1) Uiso calc 1.00
H16 0.237(3) 0.049(3) 0.308(3) 0.0396(2) Uiso calc 1.00
H17 0.334(3) 0.073(3) 0.351(3) 0.0384(1) Uiso calc 1.00
H18 0.227(3) -0.115(3) 0.313(2) 0.0260(1) Uiso calc 1.00
H19 0.333(3) -0.088(3) 0.284(2) 0.0229(1) Uiso calc 1.00
H20 0.075(3) -0.133(3) 0.651(3) 0.0476(2) Uiso calc 1.00
H21 0.016(3) -0.036(3) 0.637(2) 0.0260(1) Uiso calc 1.00
H22 -0.012(3) -0.131(2) 0.523(2) 0.0183(1) Uiso calc 1.00
H23 0.024(3) -0.036(3) 0.500(3) 0.0421(1) Uiso calc 1.00
H24 0.416(4) -0.043(4) 0.656(3) 0.0685(2) Uiso calc 1.00
H25 0.503(4) -0.026(3) 0.634(3) 0.0523(2) Uiso calc 1.00
H26 0.461(3) -0.181(3) 0.632(3) 0.0450(2) Uiso calc 1.00
H27 0.465(3) -0.157(3) 0.547(2) 0.0283(1) Uiso calc 1.00
H28 0.296(3) 0.384(3) 0.382(2) 0.0251(1) Uiso calc 1.00
H29 0.250(3) 0.302(3) 0.332(3) 0.0410(1) Uiso calc 1.00
H30 0.122(3) 0.404(3) 0.367(3) 0.0380(1) Uiso calc 1.00
H31 0.102(3) 0.309(3) 0.408(2) 0.0213(1) Uiso calc 1.00
H32 -0.034(4) 0.234(4) 0.655(3) 0.0640(2) Uiso calc 1.00
H33 0.061(3) 0.227(3) 0.701(2) 0.0266(1) Uiso calc 1.00
H34 -0.001(3) 0.392(3) 0.624(2) 0.0201(1) Uiso calc 1.00
H35 0.015(3) 0.378(3) 0.724(2) 0.0211(1) Uiso calc 1.00
H36 0.380(3) 0.363(3) 0.741(3) 0.0386(1) Uiso calc 1.00
H37 0.464(4) 0.288(3) 0.706(3) 0.0536(2) Uiso calc 1.00
H38 0.476(4) 0.429(4) 0.616(3) 0.0570(2) Uiso calc 1.00
H39 0.458(3) 0.346(3) 0.570(2) 0.0237(1) Uiso calc 1.00

loop_
_atom_type_symbol
_atom_type_oxidation_number
_atom_type_number_in_cell
_atom_type_scat_dispersion_real
_atom_type_scat_dispersion_imag
_atom_type_scat_source
Rh 0 8 -1.118 0.919
;International Tables for Crystallography
(1992, Vol. C, Tables 4.2.6.8 and 6.1.1.4)
;
S 0 24 0.125 0.123
;International Tables for Crystallography
(1992, Vol. C, Tables 4.2.6.8 and 6.1.1.4)
;
F 0 48 0.017 0.010
;International Tables for Crystallography
(1992, Vol. C, Tables 4.2.6.8 and 6.1.1.4)
;
N 0 24 0.006 0.003
;International Tables for Crystallography
(1992, Vol. C, Tables 4.2.6.8 and 6.1.1.4)
;
B 0 12 0.001 0.001
;International Tables for Crystallography
(1992, Vol. C, Tables 4.2.6.8 and 6.1.1.4)
;
C 0 48 0.003 0.002
;International Tables for Crystallography
(1992, Vol. C, Tables 4.2.6.8 and 6.1.1.4)
;
H 0 156 0.000 0.000
;International Tables for Crystallography
(1992, Vol. C, Table 6.1.1.4)
;

loop_
_geom_angle_atom_site_label_1
_geom_angle_atom_site_label_2
_geom_angle_atom_site_label_3
_geom_angle
_geom_angle_site_symmetry_1
_geom_angle_site_symmetry_2
_geom_angle_site_symmetry_3
_geom_angle_publ_flag
S1 RH1 S2 94.63(3) 1_555 1_555 1_555 yes
S1 RH1 S3 93.62(3) 1_555 1_555 1_555 yes
S1 RH1 N1 85.46(8) 1_555 1_555 1_555 yes
S1 RH1 N2 86.80(8) 1_555 1_555 1_555 yes
S1 RH1 N3 175.98(9) 1_555 1_555 1_555 yes
S2 RH1 S3 90.16(3) 1_555 1_555 1_555 yes
S2 RH1 N1 179.89(8) 1_555 1_555 1_555 yes
S2 RH1 N2 85.39(8) 1_555 1_555 1_555 yes
S2 RH1 N3 89.37(9) 1_555 1_555 1_555 yes
S3 RH1 N1 89.90(8) 1_555 1_555 1_555 yes
S3 RH1 N2 175.55(8) 1_555 1_555 1_555 yes
S3 RH1 N3 85.98(8) 1_555 1_555 1_555 yes
N1 RH1 N2 94.5(1) 1_555 1_555 1_555 yes
N1 RH1 N3 90.5(1) 1_555 1_555 1_555 yes
N2 RH1 N3 93.9(1) 1_555 1_555 1_555 yes
S4 RH2 S5 94.71(3) 1_555 1_555 1_555 yes
S4 RH2 S6 93.51(3) 1_555 1_555 1_555 yes
S4 RH2 N4 85.49(7) 1_555 1_555 1_555 yes
S4 RH2 N5 177.31(9) 1_555 1_555 1_555 yes
S4 RH2 N6 88.24(7) 1_555 1_555 1_555 yes
S5 RH2 S6 92.69(3) 1_555 1_555 1_555 yes
S5 RH2 N4 88.13(7) 1_555 1_555 1_555 yes
S5 RH2 N5 85.53(9) 1_555 1_555 1_555 yes
S5 RH2 N6 176.75(8) 1_555 1_555 1_555 yes
S6 RH2 N4 178.76(7) 1_555 1_555 1_555 yes
S6 RH2 N5 89.15(9) 1_555 1_555 1_555 yes
S6 RH2 N6 85.76(8) 1_555 1_555 1_555 yes
N4 RH2 N5 91.8(1) 1_555 1_555 1_555 yes
N4 RH2 N6 93.5(1) 1_555 1_555 1_555 yes
N5 RH2 N6 91.6(1) 1_555 1_555 1_555 yes
RH1 S1 C1 97.6(1) 1_555 1_555 1_555 yes
RH1 S2 C3 99.9(1) 1_555 1_555 1_555 yes
RH1 S2 H1 103(2) 1_555 1_555 1_555 no
C3 S2 H1 107(2) 1_555 1_555 1_555 no
RH1 S3 C5 95.8(1) 1_555 1_555 1_555 yes
RH2 S4 C7 99.1(1) 1_555 1_555 1_555 yes
RH2 S4 H2 97(1) 1_555 1_555 1_555 no
C7 S4 H2 92(1) 1_555 1_555 1_555 no
RH2 S5 C9 96.6(1) 1_555 1_555 1_555 yes
RH2 S6 C11 98.5(1) 1_555 1_555 1_555 yes
RH2 S6 H3 105(2) 1_555 1_555 1_555 no
C11 S6 H3 95(2) 1_555 1_555 1_555 no
RH1 N1 C2 113.7(2) 1_555 1_555 1_555 yes
RH1 N1 H4 109(2) 1_555 1_555 1_555 no
RH1 N1 H5 118(2) 1_555 1_555 1_555 no
C2 N1 H4 104(2) 1_555 1_555 1_555 no
C2 N1 H5 101(2) 1_555 1_555 1_555 no
H4 N1 H5 107(3) 1_555 1_555 1_555 no
RH1 N2 C4 110.5(2) 1_555 1_555 1_555 yes
RH1 N2 H6 103(3) 1_555 1_555 1_555 no
RH1 N2 H7 110(2) 1_555 1_555 1_555 no
C4 N2 H6 110(3) 1_555 1_555 1_555 no
C4 N2 H7 99(2) 1_555 1_555 1_555 no
H6 N2 H7 121(4) 1_555 1_555 1_555 no
RH1 N3 C6 111.7(2) 1_555 1_555 1_555 yes
RH1 N3 H8 103(2) 1_555 1_555 1_555 no
RH1 N3 H9 110(1) 1_555 1_555 1_555 no
C6 N3 H8 118(2) 1_555 1_555 1_555 no
C6 N3 H9 109(1) 1_555 1_555 1_555 no
H8 N3 H9 101(3) 1_555 1_555 1_555 no
RH2 N4 C8 112.0(2) 1_555 1_555 1_555 yes
RH2 N4 H10 111(1) 1_555 1_555 1_555 no
RH2 N4 H11 104(2) 1_555 1_555 1_555 no
C8 N4 H10 106(1) 1_555 1_555 1_555 no
C8 N4 H11 111(2) 1_555 1_555 1_555 no
H10 N4 H11 110(2) 1_555 1_555 1_555 no
RH2 N5 C10 113.0(2) 1_555 1_555 1_555 yes
RH2 N5 H12 113(3) 1_555 1_555 1_555 no
RH2 N5 H13 106(2) 1_555 1_555 1_555 no
C10 N5 H12 105(3) 1_555 1_555 1_555 no
C10 N5 H13 107(2) 1_555 1_555 1_555 no
H12 N5 H13 110(4) 1_555 1_555 1_555 no
RH2 N6 C12 111.4(2) 1_555 1_555 1_555 yes
RH2 N6 H14 114(1) 1_555 1_555 1_555 no
RH2 N6 H15 114(3) 1_555 1_555 1_555 no
C12 N6 H14 105(1) 1_555 1_555 1_555 no
C12 N6 H15 111(3) 1_555 1_555 1_555 no
H14 N6 H15 98(3) 1_555 1_555 1_555 no
S1 C1 C2 110.0(3) 1_555 1_555 1_555 yes
S1 C1 H16 101(3) 1_555 1_555 1_555 no
S1 C1 H17 103(2) 1_555 1_555 1_555 no
C2 C1 H16 114(3) 1_555 1_555 1_555 no
C2 C1 H17 111(2) 1_555 1_555 1_555 no
H16 C1 H17 115(4) 1_555 1_555 1_555 no
N1 C2 C1 109.8(3) 1_555 1_555 1_555 yes
N1 C2 H18 111(1) 1_555 1_555 1_555 no
N1 C2 H19 110(2) 1_555 1_555 1_555 no
C1 C2 H18 114(1) 1_555 1_555 1_555 no
C1 C2 H19 112(2) 1_555 1_555 1_555 no
H18 C2 H19 97(2) 1_555 1_555 1_555 no
S2 C3 C4 111.2(3) 1_555 1_555 1_555 yes
S2 C3 H20 106(2) 1_555 1_555 1_555 no
S2 C3 H21 106(2) 1_555 1_555 1_555 no
C4 C3 H20 113(2) 1_555 1_555 1_555 no
C4 C3 H21 110(2) 1_555 1_555 1_555 no
H20 C3 H21 108(3) 1_555 1_555 1_555 no
N2 C4 C3 111.2(3) 1_555 1_555 1_555 yes
N2 C4 H22 112(2) 1_555 1_555 1_555 no
N2 C4 H23 108(2) 1_555 1_555 1_555 no
C3 C4 H22 115(2) 1_555 1_555 1_555 no
C3 C4 H23 108(2) 1_555 1_555 1_555 no
H22 C4 H23 99(3) 1_555 1_555 1_555 no
S3 C5 C6 110.1(3) 1_555 1_555 1_555 yes
S3 C5 H24 115(4) 1_555 1_555 1_555 no
S3 C5 H25 114(3) 1_555 1_555 1_555 no
C6 C5 H24 99(4) 1_555 1_555 1_555 no
C6 C5 H25 114(3) 1_555 1_555 1_555 no
H24 C5 H25 102(5) 1_555 1_555 1_555 no
N3 C6 C5 109.0(3) 1_555 1_555 1_555 yes
N3 C6 H26 109(2) 1_555 1_555 1_555 no
N3 C6 H27 103(2) 1_555 1_555 1_555 no
C5 C6 H26 108(2) 1_555 1_555 1_555 no
C5 C6 H27 113(2) 1_555 1_555 1_555 no
H26 C6 H27 112(3) 1_555 1_555 1_555 no
S4 C7 C8 110.5(2) 1_555 1_555 1_555 yes
S4 C7 H28 98(2) 1_555 1_555 1_555 no
S4 C7 H29 117(2) 1_555 1_555 1_555 no
C8 C7 H28 113(2) 1_555 1_555 1_555 no
C8 C7 H29 111(2) 1_555 1_555 1_555 no
H28 C7 H29 105(3) 1_555 1_555 1_555 no
N4 C8 C7 110.6(3) 1_555 1_555 1_555 yes
N4 C8 H30 111(2) 1_555 1_555 1_555 no
N4 C8 H31 111(2) 1_555 1_555 1_555 no
C7 C8 H30 107(2) 1_555 1_555 1_555 no
C7 C8 H31 110(2) 1_555 1_555 1_555 no
H30 C8 H31 104(3) 1_555 1_555 1_555 no
S5 C9 C10 109.1(3) 1_555 1_555 1_555 yes
S5 C9 H32 102(3) 1_555 1_555 1_555 no
S5 C9 H33 112(2) 1_555 1_555 1_555 no
C10 C9 H32 108(3) 1_555 1_555 1_555 no
C10 C9 H33 111(2) 1_555 1_555 1_555 no
H32 C9 H33 112(4) 1_555 1_555 1_555 no
N5 C10 C9 109.1(3) 1_555 1_555 1_555 yes
N5 C10 H34 107(2) 1_555 1_555 1_555 no
N5 C10 H35 105(2) 1_555 1_555 1_555 no
C9 C10 H34 109(1) 1_555 1_555 1_555 no
C9 C10 H35 108(2) 1_555 1_555 1_555 no
H34 C10 H35 115(2) 1_555 1_555 1_555 no
S6 C11 C12 110.6(2) 1_555 1_555 1_555 yes
S6 C11 H36 102(2) 1_555 1_555 1_555 no
S6 C11 H37 109(2) 1_555 1_555 1_555 no
C12 C11 H36 116(2) 1_555 1_555 1_555 no
C12 C11 H37 113(2) 1_555 1_555 1_555 no
H36 C11 H37 104(3) 1_555 1_555 1_555 no
N6 C12 C11 109.7(3) 1_555 1_555 1_555 yes
N6 C12 H38 106(3) 1_555 1_555 1_555 no
N6 C12 H39 108(2) 1_555 1_555 1_555 no
C11 C12 H38 119(3) 1_555 1_555 1_555 no
C11 C12 H39 113(2) 1_555 1_555 1_555 no
H38 C12 H39 99(4) 1_555 1_555 1_555 no
F1 B1 F2 108.3(4) 1_555 1_555 1_555 yes
F1 B1 F3 108.9(4) 1_555 1_555 1_555 yes
F1 B1 F4 109.6(4) 1_555 1_555 1_555 yes
F2 B1 F3 110.7(4) 1_555 1_555 1_555 yes
F2 B1 F4 111.7(4) 1_555 1_555 1_555 yes
F3 B1 F4 107.6(3) 1_555 1_555 1_555 yes
F5 B2 F6 109.6(3) 1_555 1_555 1_555 yes
F5 B2 F7 107.2(3) 1_555 1_555 1_555 yes
F5 B2 F8 108.6(4) 1_555 1_555 1_555 yes
F6 B2 F7 110.3(4) 1_555 1_555 1_555 yes
F6 B2 F8 108.7(4) 1_555 1_555 1_555 yes
F7 B2 F8 112.3(4) 1_555 1_555 1_555 yes
F9 B3 F10 111.8(4) 1_555 1_555 1_555 yes
F9 B3 F11 105.3(3) 1_555 1_555 1_555 yes
F9 B3 F12 107.6(3) 1_555 1_555 1_555 yes
F10 B3 F11 113.6(4) 1_555 1_555 1_555 yes
F10 B3 F12 108.0(4) 1_555 1_555 1_555 yes
F11 B3 F12 110.4(4) 1_555 1_555 1_555 yes
S2 H1 S5 166(4) 1_555 1_555 1_555 no
S4 H2 S1 165(3) 1_555 1_555 1_555 no
S6 H3 S3 158(4) 1_555 1_555 1_555 no

loop_
_geom_bond_atom_site_label_1
_geom_bond_atom_site_label_2
_geom_bond_distance
_geom_bond_site_symmetry_1
_geom_bond_site_symmetry_2
_geom_bond_publ_flag
RH1 S1 2.3272(7) 1_555 1_555 yes
RH1 S2 2.3065(8) 1_555 1_555 yes
RH1 S3 2.3393(8) 1_555 1_555 yes
RH1 N1 2.086(3) 1_555 1_555 yes
RH1 N2 2.140(3) 1_555 1_555 yes
RH1 N3 2.129(3) 1_555 1_555 yes
RH2 S4 2.3266(7) 1_555 1_555 yes
RH2 S5 2.3336(7) 1_555 1_555 yes
RH2 S6 2.3175(8) 1_555 1_555 yes
RH2 N4 2.089(3) 1_555 1_555 yes
RH2 N5 2.102(3) 1_555 1_555 yes
RH2 N6 2.121(3) 1_555 1_555 yes
S1 C1 1.819(4) 1_555 1_555 yes
S2 C3 1.826(4) 1_555 1_555 yes
S3 C5 1.830(4) 1_555 1_555 yes
S4 C7 1.832(3) 1_555 1_555 yes
S5 C9 1.826(4) 1_555 1_555 yes
S6 C11 1.838(4) 1_555 1_555 yes
F1 B1 1.372(6) 1_555 1_555 yes
F2 B1 1.372(6) 1_555 1_555 yes
F3 B1 1.384(6) 1_555 1_555 yes
F4 B1 1.377(6) 1_555 1_555 yes
F5 B2 1.387(5) 1_555 1_555 yes
F6 B2 1.380(5) 1_555 1_555 yes
F7 B2 1.371(5) 1_555 1_555 yes
F8 B2 1.356(6) 1_555 1_555 yes
F9 B3 1.354(5) 1_555 1_555 yes
F10 B3 1.323(6) 1_555 1_555 yes
F11 B3 1.353(6) 1_555 1_555 yes
F12 B3 1.395(5) 1_555 1_555 yes
N1 C2 1.487(4) 1_555 1_555 yes
N2 C4 1.500(5) 1_555 1_555 yes
N3 C6 1.493(5) 1_555 1_555 yes
N4 C8 1.493(4) 1_555 1_555 yes
N5 C10 1.492(5) 1_555 1_555 yes
N6 C12 1.486(4) 1_555 1_555 yes
C1 C2 1.498(6) 1_555 1_555 yes
C3 C4 1.493(5) 1_555 1_555 yes
C5 C6 1.497(6) 1_555 1_555 yes
C7 C8 1.507(5) 1_555 1_555 yes
C9 C10 1.501(6) 1_555 1_555 yes
C11 C12 1.514(5) 1_555 1_555 yes
S2 H1 1.32(6) 1_555 1_555 yes
S4 H2 1.32(4) 1_555 1_555 yes
S6 H3 1.17(5) 1_555 1_555 yes
N1 H4 0.92(4) 1_555 1_555 yes
N1 H5 0.89(4) 1_555 1_555 yes
N2 H6 0.81(5) 1_555 1_555 yes
N2 H7 0.94(5) 1_555 1_555 yes
N3 H8 0.61(3) 1_555 1_555 yes
N3 H9 1.01(3) 1_555 1_555 yes
N4 H10 1.02(3) 1_555 1_555 yes
N4 H11 0.86(4) 1_555 1_555 yes
N5 H12 0.70(4) 1_555 1_555 yes
N5 H13 0.96(5) 1_555 1_555 yes
N6 H14 0.94(3) 1_555 1_555 yes
N6 H15 0.77(4) 1_555 1_555 yes
C1 H16 0.68(5) 1_555 1_555 yes
C1 H17 1.11(4) 1_555 1_555 yes
C2 H18 1.05(4) 1_555 1_555 yes
C2 H19 1.02(4) 1_555 1_555 yes
C3 H20 1.02(5) 1_555 1_555 yes
C3 H21 0.94(4) 1_555 1_555 yes
C4 H22 0.87(3) 1_555 1_555 yes
C4 H23 1.05(4) 1_555 1_555 yes
C5 H24 0.77(6) 1_555 1_555 yes
C5 H25 0.85(5) 1_555 1_555 yes
C6 H26 0.90(5) 1_555 1_555 yes
C6 H27 0.87(4) 1_555 1_555 yes
C7 H28 0.98(4) 1_555 1_555 yes
C7 H29 0.96(4) 1_555 1_555 yes
C8 H30 0.96(4) 1_555 1_555 yes
C8 H31 0.95(4) 1_555 1_555 yes
C9 H32 0.97(6) 1_555 1_555 yes
C9 H33 0.82(4) 1_555 1_555 yes
C10 H34 1.04(4) 1_555 1_555 yes
C10 H35 0.97(4) 1_555 1_555 yes
C11 H36 1.13(4) 1_555 1_555 yes
C11 H37 0.96(5) 1_555 1_555 yes
C12 H38 0.90(5) 1_555 1_555 yes
C12 H39 0.97(4) 1_555 1_555 yes

loop_
_geom_contact_atom_site_label_1
_geom_contact_atom_site_label_2
_geom_contact_distance
_geom_contact_site_symmetry_1
_geom_contact_site_symmetry_2
S1 S4 3.378(1) 1_555 1_555
S1 S5 2.08(4) 1_555 1_555
S1 H2 3.588(1) 1_555 1_555
S2 S5 3.504(1) 1_555 1_555
S3 S4 3.606(1) 1_555 1_555
S3 S6 3.750(1) 1_555 1_555
S3 H3 2.64(5) 1_555 1_555
S3 N4 3.495(3) 1_555 3_556
S5 H1 2.21(6) 1_555 1_555
S6 F8 3.371(5) 1_555 3_556
F1 N2 3.094(4) 1_555 2_554
F1 N1 3.099(4) 1_555 4_655
F1 C4 3.122(5) 1_555 2_554
F1 C3 3.334(5) 1_555 2_554
F1 C6 3.452(6) 1_555 4_655
F2 C3 3.333(5) 1_555 2_554
F2 N3 3.340(5) 1_555 2_554
F2 F6 3.371(4) 1_555 1_555
F3 N5 2.903(4) 1_555 2_564
F3 N6 3.173(4) 1_555 2_564
F3 N4 3.205(4) 1_555 2_564
F3 F9 3.365(5) 1_555 2_554
F3 F5 3.383(5) 1_555 1_555
F3 F7 3.596(5) 1_555 1_555
F4 N5 3.108(4) 1_555 2_564
F4 C10 3.304(5) 1_555 2_564
F4 C9 3.427(5) 1_555 3_556
F4 N1 3.447(5) 1_555 4_655
F5 C4 3.037(5) 1_555 4_555
F5 N6 3.070(4) 1_555 2_564
F5 N3 3.120(4) 1_555 2_554
F5 C6 3.177(4) 1_555 2_554
F5 N2 3.394(4) 1_555 4_555
F5 C12 3.478(4) 1_555 2_564
F5 F9 3.497(4) 1_555 2_554
F6 C8 3.118(4) 1_555 1_555
F6 C6 3.189(5) 1_555 2_554
F6 C7 3.245(4) 1_555 1_555
F6 N3 3.272(4) 1_555 2_554
F6 C11 3.334(4) 1_555 3_456
F7 N6 3.004(4) 1_555 2_564
F7 C12 3.065(4) 1_555 2_564
F7 C11 3.235(4) 1_555 2_564
F7 C8 3.290(4) 1_555 1_555
F7 F10 3.402(6) 1_555 1_565
F8 C11 3.350(6) 1_555 3_456
F8 C2 3.572(5) 1_555 4_555
F9 N1 2.916(4) 1_555 1_555
F9 N3 2.952(4) 1_555 1_555
F9 N2 3.071(4) 1_555 1_555
F10 N4 3.285(6) 1_555 1_545
F10 C5 3.301(6) 1_555 3_446
F10 C6 3.396(6) 1_555 3_446
F10 C8 3.426(6) 1_555 1_545
F10 C11 3.583(7) 1_555 2_554
F11 N5 2.920(4) 1_555 2_554
F11 C10 3.291(5) 1_555 2_554
F11 C3 3.506(6) 1_555 3_546
F11 N1 3.510(5) 1_555 1_555
F12 N6 3.051(4) 1_555 1_545
F12 N4 3.122(4) 1_555 1_545
F12 C4 3.194(4) 1_555 3_546
F12 C7 3.224(4) 1_555 1_545
F12 C3 3.459(4) 1_555 3_546
F12 C8 3.470(4) 1_555 1_545
